data_7154342
loop_
_publ_author_name
'Handa, Sachin'
'Subramanium, Sri S.'
'Ruch, Aaron A.'
'Tanski, Joseph M.'
'Slaughter, LeGrande M'

_publ_section_title
;
 Ligand- and Br\/onsted acid/base-switchable reaction pathways in
 gold(i)-catalyzed cycloisomerizations of allenoic acids.
;
_journal_issue 13
_journal_name_full 'Organic &amp; biomolecular chemistry'
_journal_page_first 3936
_journal_page_last 3949
_journal_paper_doi 10.1039/c4ob02640c
_journal_volume 13
_journal_year 2015
_chemical_formula_moiety 'C24 H26 O3'
_chemical_formula_sum 'C24 H26 O3'
_chemical_formula_weight 362.45
_chemical_name_systematic
;        
2-methoxy-4-phenyl-4,5,5a,6,6a,7,8,9,10,10a-decahydroacephenanthrylene-
4-carboxylic acid
;
_space_group_IT_number 2
_symmetry_cell_setting triclinic
_symmetry_Int_Tables_number 2
_symmetry_space_group_name_Hall '-P 1'
_symmetry_space_group_name_H-M 'P -1'
_atom_sites_solution_hydrogens geom
_atom_sites_solution_primary direct
_atom_sites_solution_secondary difmap
_audit_creation_method SHELXL-97
_audit_update_record
;
2014-04-14 deposited with the CCDC.
2015-02-17 downloaded from the CCDC.
;
_cell_angle_alpha 78.548(2)
_cell_angle_beta 77.234(2)
_cell_angle_gamma 64.389(3)
_cell_formula_units_Z 2
_cell_length_a 9.7954(4)
_cell_length_b 9.8427(4)
_cell_length_c 11.0909(5)
_cell_measurement_reflns_used 8356
_cell_measurement_temperature 100(2)
_cell_measurement_theta_max 28.27
_cell_measurement_theta_min 2.31
_cell_volume 933.94(7)
_computing_cell_refinement 'SAINT (Bruker, 2007)'
_computing_data_collection 'SMART (Bruker, 2007)'
_computing_data_reduction 'SAINT (Bruker, 2007)'
_computing_molecular_graphics 'SHELXTL (Sheldrick, 2008)'
_computing_publication_material 'SHELXTL (Sheldrick, 2008)'
_computing_structure_refinement 'SHELXTL (Sheldrick, 2008)'
_computing_structure_solution 'SHELXTL (Sheldrick, 2008)'
_diffrn_ambient_temperature 100(2)
_diffrn_measured_fraction_theta_full 1.000
_diffrn_measured_fraction_theta_max 0.998
_diffrn_measurement_device_type 'CCD Bruker APEX'
_diffrn_measurement_method '\f and \w scans'
_diffrn_radiation_monochromator graphite
_diffrn_radiation_probe x-ray
_diffrn_radiation_type MoK\a
_diffrn_radiation_wavelength 0.71073
_diffrn_reflns_av_R_equivalents 0.0154
_diffrn_reflns_av_sigmaI/netI 0.0142
_diffrn_reflns_limit_h_max 13
_diffrn_reflns_limit_h_min -13
_diffrn_reflns_limit_k_max 13
_diffrn_reflns_limit_k_min -13
_diffrn_reflns_limit_l_max 14
_diffrn_reflns_limit_l_min -14
_diffrn_reflns_number 17614
_diffrn_reflns_theta_full 25.25
_diffrn_reflns_theta_max 28.30
_diffrn_reflns_theta_min 1.90
_diffrn_source 'fine-focus sealed tube'
_exptl_absorpt_coefficient_mu 0.083
_exptl_absorpt_correction_T_max 0.9983
_exptl_absorpt_correction_T_min 0.9579
_exptl_absorpt_correction_type multi-scan
_exptl_absorpt_process_details 'SADABS (Sheldirck, 2001)'
_exptl_crystal_colour colorless
_exptl_crystal_density_diffrn 1.289
_exptl_crystal_density_method 'not measured'
_exptl_crystal_description plate
_exptl_crystal_F_000 388
_exptl_crystal_recrystallization_method 'slow diff of pentane into ether/dichloromethane soln'
_exptl_crystal_size_max 0.52
_exptl_crystal_size_mid 0.40
_exptl_crystal_size_min 0.02
_refine_diff_density_max 0.422
_refine_diff_density_min -0.182
_refine_diff_density_rms 0.049
_refine_ls_extinction_method none
_refine_ls_goodness_of_fit_ref 0.993
_refine_ls_hydrogen_treatment mixed
_refine_ls_matrix_type full
_refine_ls_number_parameters 303
_refine_ls_number_reflns 4626
_refine_ls_number_restraints 322
_refine_ls_restrained_S_all 0.997
_refine_ls_R_factor_all 0.0472
_refine_ls_R_factor_gt 0.0431
_refine_ls_shift/su_max 0.002
_refine_ls_shift/su_mean 0.000
_refine_ls_structure_factor_coef Fsqd
_refine_ls_weighting_details 'calc w=1/[\s^2^(Fo^2^)+(0.0800P)^2^+0.2800P] where P=(Fo^2^+2Fc^2^)/3'
_refine_ls_weighting_scheme calc
_refine_ls_wR_factor_gt 0.1193
_refine_ls_wR_factor_ref 0.1243
_reflns_number_gt 4139
_reflns_number_total 4626
_reflns_threshold_expression I>2\s(I)
_cod_data_source_file c4ob02640c2.cif
_cod_data_source_block cmpd9_sh012_12115
_cod_depositor_comments
;Adding full bibliography for 7154340--7154342.cif.

The following automatic conversions were performed:

data name '_iucr_refine_instruction_details' was replaced with
'_iucr_refine_instructions_details' as specified in the replacement
file 'data/replacement-values/replacement_tags.lst'.

Automatic conversion script
Id: cif_correct_tags 9268 2022-04-12 08:56:07Z antanas 
;
_cod_database_code 7154342

loop_
_symmetry_equiv_pos_as_xyz
'x, y, z'
'-x, -y, -z'

loop_
_atom_site_label
_atom_site_type_symbol
_atom_site_fract_x
_atom_site_fract_y
_atom_site_fract_z
_atom_site_U_iso_or_equiv
_atom_site_adp_type
_atom_site_occupancy
_atom_site_symmetry_multiplicity
_atom_site_calc_flag
_atom_site_refinement_flags
_atom_site_disorder_assembly
_atom_site_disorder_group
C1 C 0.20040(12) 0.45337(12) 0.75786(10) 0.0189(2) Uani 1 1 d . A .
H1 H 0.2077 0.4733 0.6652 0.023 Uiso 1 1 calc R . .
C2 C 0.08156(12) 0.38528(12) 0.80955(10) 0.0202(2) Uani 1 1 d . A .
H2A H -0.0062 0.4338 0.7628 0.024 Uiso 1 1 calc R . .
H2B H 0.0431 0.3988 0.8986 0.024 Uiso 1 1 calc R . .
C3 C 0.16964(11) 0.21328(11) 0.79213(9) 0.0173(2) Uani 1 1 d D . .
C4 C 0.33314(11) 0.18380(12) 0.80550(9) 0.0167(2) Uani 1 1 d . A .
C5 C 0.34518(12) 0.32218(12) 0.79035(9) 0.0174(2) Uani 1 1 d . . .
C6 C 0.45751(11) 0.04798(12) 0.83221(9) 0.0173(2) Uani 1 1 d . . .
H6 H 0.4513 -0.0472 0.8408 0.021 Uiso 1 1 calc R A .
C7 C 0.59189(12) 0.05773(12) 0.84587(9) 0.0178(2) Uani 1 1 d . A .
C8 C 0.59877(12) 0.19830(12) 0.84055(10) 0.0195(2) Uani 1 1 d . . .
H8 H 0.6894 0.2015 0.8549 0.023 Uiso 1 1 calc R A .
C9 C 0.47397(12) 0.33332(12) 0.81451(9) 0.0182(2) Uani 1 1 d . A .
C10 C 0.46141(12) 0.48846(12) 0.83278(10) 0.0205(2) Uani 1 1 d . . .
H10 H 0.4331 0.4947 0.9245 0.025 Uiso 1 1 calc R A .
C11 C 0.32962(13) 0.62101(12) 0.77289(11) 0.0225(2) Uani 1 1 d . A .
H11 H 0.3106 0.7144 0.8085 0.027 Uiso 1 1 calc R . .
C12 C 0.17996(13) 0.59643(12) 0.80752(11) 0.0232(2) Uani 1 1 d . . .
H12A H 0.1511 0.5864 0.8992 0.028 Uiso 1 1 calc R A .
H12B H 0.0964 0.6854 0.7718 0.028 Uiso 1 1 calc R . .
C13 C 0.61101(13) 0.51216(13) 0.79418(11) 0.0248(2) Uani 1 1 d . A .
H13A H 0.6000 0.6006 0.8312 0.030 Uiso 1 1 calc R . .
H13B H 0.6953 0.4218 0.8277 0.030 Uiso 1 1 calc R . .
C14 C 0.65296(14) 0.53847(14) 0.65278(11) 0.0271(2) Uani 1 1 d . . .
H14A H 0.7471 0.5578 0.6325 0.033 Uiso 1 1 calc R A .
H14B H 0.6739 0.4464 0.6158 0.033 Uiso 1 1 calc R . .
C15 C 0.52257(14) 0.67356(14) 0.59731(12) 0.0287(3) Uani 1 1 d . A .
H15A H 0.5075 0.7671 0.6289 0.034 Uiso 1 1 calc R . .
H15B H 0.5496 0.6865 0.5056 0.034 Uiso 1 1 calc R . .
C16 C 0.37428(14) 0.64945(13) 0.63182(11) 0.0261(2) Uani 1 1 d . . .
H16A H 0.3868 0.5617 0.5930 0.031 Uiso 1 1 calc R A .
H16B H 0.2906 0.7401 0.5980 0.031 Uiso 1 1 calc R . .
C17 C 0.1623(7) 0.1760(7) 0.6648(3) 0.0169(9) Uani 0.60(2) 1 d PDU A 1
C18 C 0.0156(6) 0.2110(9) 0.6429(6) 0.0291(9) Uani 0.60(2) 1 d PDU A 1
H18 H -0.0703 0.2580 0.7029 0.035 Uiso 0.60(2) 1 calc PR A 1
C19 C -0.0070(6) 0.1782(10) 0.5349(7) 0.0374(11) Uani 0.60(2) 1 d PDU A 1
H19 H -0.1079 0.2025 0.5217 0.045 Uiso 0.60(2) 1 calc PR A 1
C20 C 0.1167(8) 0.1103(9) 0.4462(5) 0.0317(10) Uani 0.60(2) 1 d PDU A 1
H20 H 0.1012 0.0888 0.3717 0.038 Uiso 0.60(2) 1 calc PR A 1
C21 C 0.2628(7) 0.0741(10) 0.4675(6) 0.0286(12) Uani 0.60(2) 1 d PDU A 1
H21 H 0.3485 0.0266 0.4076 0.034 Uiso 0.60(2) 1 calc PR A 1
C22 C 0.2855(6) 0.1066(9) 0.5760(6) 0.0233(11) Uani 0.60(2) 1 d PDU A 1
H22 H 0.3867 0.0809 0.5894 0.028 Uiso 0.60(2) 1 calc PR A 1
C17' C 0.1478(11) 0.1848(11) 0.6664(5) 0.0216(16) Uani 0.40(2) 1 d PDU A 2
C18' C 0.0089(9) 0.2412(13) 0.6230(8) 0.0350(16) Uani 0.40(2) 1 d PDU A 2
H18' H -0.0814 0.3042 0.6713 0.042 Uiso 0.40(2) 1 calc PR A 2
C19' C -0.0006(9) 0.2074(13) 0.5105(9) 0.0353(16) Uani 0.40(2) 1 d PDU A 2
H19' H -0.0968 0.2468 0.4823 0.042 Uiso 0.40(2) 1 calc PR A 2
C20' C 0.1307(12) 0.1160(12) 0.4389(7) 0.0304(16) Uani 0.40(2) 1 d PDU A 2
H20' H 0.1252 0.0938 0.3610 0.036 Uiso 0.40(2) 1 calc PR A 2
C21' C 0.2695(9) 0.0576(13) 0.4822(8) 0.0244(14) Uani 0.40(2) 1 d PDU A 2
H21' H 0.3593 -0.0075 0.4348 0.029 Uiso 0.40(2) 1 calc PR A 2
C22' C 0.2786(9) 0.0934(12) 0.5943(9) 0.0174(12) Uani 0.40(2) 1 d PDU A 2
H22' H 0.3750 0.0550 0.6218 0.021 Uiso 0.40(2) 1 calc PR A 2
C23 C 0.09807(11) 0.11928(12) 0.88948(10) 0.0181(2) Uani 1 1 d . A .
O24 O -0.02926(9) 0.17747(9) 0.94999(8) 0.02413(18) Uani 1 1 d . . .
O25 O 0.18071(9) -0.02789(9) 0.89635(8) 0.02241(18) Uani 1 1 d . . .
H25 H 0.1263(17) -0.0746(17) 0.9485(15) 0.027 Uiso 1 1 d . . .
O26 O 0.72424(8) -0.06568(9) 0.86954(7) 0.02111(18) Uani 1 1 d . . .
C27 C 0.72495(12) -0.21195(12) 0.87505(10) 0.0222(2) Uani 1 1 d . A .
H27A H 0.6452 -0.2235 0.9420 0.033 Uiso 1 1 calc R . .
H27B H 0.8252 -0.2902 0.8915 0.033 Uiso 1 1 calc R . .
H27C H 0.7049 -0.2227 0.7955 0.033 Uiso 1 1 calc R . .

loop_
_atom_site_aniso_label
_atom_site_aniso_U_11
_atom_site_aniso_U_22
_atom_site_aniso_U_33
_atom_site_aniso_U_23
_atom_site_aniso_U_13
_atom_site_aniso_U_12
C1 0.0175(5) 0.0173(5) 0.0221(5) -0.0031(4) -0.0013(4) -0.0076(4)
C2 0.0167(5) 0.0186(5) 0.0255(5) -0.0043(4) -0.0008(4) -0.0076(4)
C3 0.0145(4) 0.0190(5) 0.0195(5) -0.0042(4) -0.0006(3) -0.0080(4)
C4 0.0157(5) 0.0201(5) 0.0162(4) -0.0043(3) -0.0002(3) -0.0090(4)
C5 0.0174(5) 0.0187(5) 0.0167(4) -0.0030(3) -0.0009(3) -0.0085(4)
C6 0.0175(5) 0.0192(5) 0.0171(4) -0.0039(4) -0.0008(3) -0.0095(4)
C7 0.0165(5) 0.0204(5) 0.0166(4) -0.0031(4) -0.0015(3) -0.0077(4)
C8 0.0188(5) 0.0234(5) 0.0201(5) -0.0037(4) -0.0025(4) -0.0117(4)
C9 0.0202(5) 0.0200(5) 0.0174(4) -0.0032(4) -0.0009(4) -0.0115(4)
C10 0.0237(5) 0.0215(5) 0.0209(5) -0.0052(4) -0.0020(4) -0.0129(4)
C11 0.0230(5) 0.0185(5) 0.0285(5) -0.0065(4) -0.0010(4) -0.0106(4)
C12 0.0209(5) 0.0192(5) 0.0293(5) -0.0062(4) -0.0001(4) -0.0083(4)
C13 0.0264(5) 0.0261(5) 0.0290(6) -0.0055(4) -0.0041(4) -0.0164(5)
C14 0.0256(6) 0.0291(6) 0.0305(6) -0.0043(5) -0.0002(4) -0.0162(5)
C15 0.0318(6) 0.0274(6) 0.0301(6) 0.0009(5) -0.0016(5) -0.0184(5)
C16 0.0282(6) 0.0241(5) 0.0287(6) 0.0017(4) -0.0056(4) -0.0145(5)
C17 0.0117(14) 0.0209(17) 0.0222(17) -0.0005(13) -0.0087(13) -0.0084(12)
C18 0.0185(14) 0.043(2) 0.0239(14) -0.0117(15) -0.0056(10) -0.0061(13)
C19 0.0242(12) 0.062(3) 0.030(2) -0.0098(18) -0.0066(12) -0.0171(14)
C20 0.0285(16) 0.0469(19) 0.0269(19) -0.0063(16) -0.0101(15) -0.0184(14)
C21 0.0283(17) 0.043(2) 0.0127(13) -0.0045(14) -0.0026(11) -0.0120(14)
C22 0.0177(12) 0.0326(17) 0.0156(18) 0.0013(14) 0.0044(11) -0.0116(11)
C17' 0.021(3) 0.021(2) 0.016(2) -0.009(2) 0.0084(19) -0.0058(19)
C18' 0.0207(19) 0.043(3) 0.030(2) -0.009(2) -0.0122(17) 0.0033(19)
C19' 0.029(2) 0.053(3) 0.023(2) -0.009(2) -0.0118(18) -0.0094(19)
C20' 0.032(3) 0.044(3) 0.015(2) -0.010(2) 0.0012(18) -0.015(2)
C21' 0.020(2) 0.034(2) 0.019(2) -0.004(2) 0.0001(17) -0.0122(17)
C22' 0.020(2) 0.030(2) 0.0065(19) 0.0002(18) -0.0034(15) -0.0150(16)
C23 0.0166(5) 0.0198(5) 0.0206(5) -0.0054(4) -0.0017(4) -0.0092(4)
O24 0.0195(4) 0.0209(4) 0.0304(4) -0.0061(3) 0.0052(3) -0.0096(3)
O25 0.0187(4) 0.0186(4) 0.0288(4) -0.0051(3) 0.0039(3) -0.0091(3)
O26 0.0165(4) 0.0194(4) 0.0282(4) -0.0037(3) -0.0049(3) -0.0069(3)
C27 0.0206(5) 0.0203(5) 0.0254(5) -0.0037(4) -0.0029(4) -0.0078(4)

loop_
_atom_type_symbol
_atom_type_description
_atom_type_scat_dispersion_real
_atom_type_scat_dispersion_imag
_atom_type_scat_source
C C 0.0033 0.0016 'International Tables Vol C Tables 4.2.6.8 and 6.1.1.4'
H H 0.0000 0.0000 'International Tables Vol C Tables 4.2.6.8 and 6.1.1.4'
O O 0.0106 0.0060 'International Tables Vol C Tables 4.2.6.8 and 6.1.1.4'

loop_
_geom_angle_atom_site_label_1
_geom_angle_atom_site_label_2
_geom_angle_atom_site_label_3
_geom_angle
C5 C1 C12 110.66(9)
C5 C1 C2 101.17(8)
C12 C1 C2 118.61(9)
C5 C1 H1 108.6
C12 C1 H1 108.6
C2 C1 H1 108.6
C1 C2 C3 104.81(8)
C1 C2 H2A 110.8
C3 C2 H2A 110.8
C1 C2 H2B 110.8
C3 C2 H2B 110.8
H2A C2 H2B 108.9
C23 C3 C4 114.57(8)
C23 C3 C17 105.0(2)
C4 C3 C17 112.0(2)
C23 C3 C17' 103.8(4)
C4 C3 C17' 116.5(4)
C23 C3 C2 110.29(8)
C4 C3 C2 101.67(8)
C17 C3 C2 113.6(2)
C17' C3 C2 110.1(4)
C5 C4 C6 120.62(9)
C5 C4 C3 108.87(9)
C6 C4 C3 130.48(9)
C4 C5 C9 121.97(9)
C4 C5 C1 112.03(9)
C9 C5 C1 125.76(9)
C4 C6 C7 117.41(9)
C4 C6 H6 121.3
C7 C6 H6 121.3
O26 C7 C6 124.10(9)
O26 C7 C8 114.37(9)
C6 C7 C8 121.49(10)
C9 C8 C7 120.67(9)
C9 C8 H8 119.7
C7 C8 H8 119.7
C8 C9 C5 117.34(9)
C8 C9 C10 123.07(9)
C5 C9 C10 118.75(9)
C9 C10 C13 115.20(9)
C9 C10 C11 112.56(9)
C13 C10 C11 110.74(9)
C9 C10 H10 105.8
C13 C10 H10 105.8
C11 C10 H10 105.8
C16 C11 C12 112.21(9)
C16 C11 C10 111.56(9)
C12 C11 C10 111.34(9)
C16 C11 H11 107.1
C12 C11 H11 107.1
C10 C11 H11 107.1
C1 C12 C11 110.38(8)
C1 C12 H12A 109.6
C11 C12 H12A 109.6
C1 C12 H12B 109.6
C11 C12 H12B 109.6
H12A C12 H12B 108.1
C14 C13 C10 112.44(9)
C14 C13 H13A 109.1
C10 C13 H13A 109.1
C14 C13 H13B 109.1
C10 C13 H13B 109.1
H13A C13 H13B 107.8
C15 C14 C13 110.51(10)
C15 C14 H14A 109.5
C13 C14 H14A 109.5
C15 C14 H14B 109.5
C13 C14 H14B 109.5
H14A C14 H14B 108.1
C16 C15 C14 110.60(9)
C16 C15 H15A 109.5
C14 C15 H15A 109.5
C16 C15 H15B 109.5
C14 C15 H15B 109.5
H15A C15 H15B 108.1
C15 C16 C11 112.30(10)
C15 C16 H16A 109.1
C11 C16 H16A 109.1
C15 C16 H16B 109.1
C11 C16 H16B 109.1
H16A C16 H16B 107.9
C22 C17 C18 118.2(3)
C22 C17 C3 126.8(4)
C18 C17 C3 114.9(4)
C19 C18 C17 120.9(3)
C19 C18 H18 119.5
C17 C18 H18 119.5
C20 C19 C18 120.4(2)
C20 C19 H19 119.8
C18 C19 H19 119.8
C21 C20 C19 119.1(3)
C21 C20 H20 120.4
C19 C20 H20 120.4
C20 C21 C22 120.5(3)
C20 C21 H21 119.8
C22 C21 H21 119.8
C17 C22 C21 120.9(3)
C17 C22 H22 119.6
C21 C22 H22 119.6
C18' C17' C22' 118.5(4)
C18' C17' C3 125.0(6)
C22' C17' C3 116.4(6)
C19' C18' C17' 121.2(4)
C19' C18' H18' 119.4
C17' C18' H18' 119.4
C18' C19' C20' 119.9(3)
C18' C19' H19' 120.0
C20' C19' H19' 120.0
C21' C20' C19' 119.3(3)
C21' C20' H20' 120.3
C19' C20' H20' 120.3
C20' C21' C22' 120.5(3)
C20' C21' H21' 119.8
C22' C21' H21' 119.8
C17' C22' C21' 120.5(3)
C17' C22' H22' 119.7
C21' C22' H22' 119.7
O24 C23 O25 123.64(10)
O24 C23 C3 121.97(9)
O25 C23 C3 114.26(8)
C23 O25 H25 108.5(9)
C7 O26 C27 117.07(8)
O26 C27 H27A 109.5
O26 C27 H27B 109.5
H27A C27 H27B 109.5
O26 C27 H27C 109.5
H27A C27 H27C 109.5
H27B C27 H27C 109.5

loop_
_geom_bond_atom_site_label_1
_geom_bond_atom_site_label_2
_geom_bond_distance
C1 C5 1.5055(14)
C1 C12 1.5302(14)
C1 C2 1.5362(14)
C1 H1 1.0000
C2 C3 1.5625(14)
C2 H2A 0.9900
C2 H2B 0.9900
C3 C23 1.5306(14)
C3 C4 1.5354(13)
C3 C17 1.551(2)
C3 C17' 1.552(3)
C4 C5 1.3915(14)
C4 C6 1.3976(14)
C5 C9 1.3986(14)
C6 C7 1.4028(14)
C6 H6 0.9500
C7 O26 1.3739(12)
C7 C8 1.4031(14)
C8 C9 1.3940(15)
C8 H8 0.9500
C9 C10 1.5288(14)
C10 C13 1.5374(15)
C10 C11 1.5455(15)
C10 H10 1.0000
C11 C16 1.5321(16)
C11 C12 1.5414(15)
C11 H11 1.0000
C12 H12A 0.9900
C12 H12B 0.9900
C13 C14 1.5301(16)
C13 H13A 0.9900
C13 H13B 0.9900
C14 C15 1.5271(17)
C14 H14A 0.9900
C14 H14B 0.9900
C15 C16 1.5260(16)
C15 H15A 0.9900
C15 H15B 0.9900
C16 H16A 0.9900
C16 H16B 0.9900
C17 C22 1.386(2)
C17 C18 1.392(2)
C18 C19 1.386(2)
C18 H18 0.9500
C19 C20 1.384(2)
C19 H19 0.9500
C20 C21 1.381(2)
C20 H20 0.9500
C21 C22 1.390(2)
C21 H21 0.9500
C22 H22 0.9500
C17' C18' 1.386(3)
C17' C22' 1.388(3)
C18' C19' 1.386(3)
C18' H18' 0.9500
C19' C20' 1.387(3)
C19' H19' 0.9500
C20' C21' 1.383(3)
C20' H20' 0.9500
C21' C22' 1.389(3)
C21' H21' 0.9500
C22' H22' 0.9500
C23 O24 1.2244(13)
C23 O25 1.3149(13)
O25 H25 0.894(16)
O26 C27 1.4259(13)
C27 H27A 0.9800
C27 H27B 0.9800
C27 H27C 0.9800

loop_
_geom_hbond_atom_site_label_D
_geom_hbond_atom_site_label_H
_geom_hbond_atom_site_label_A
_geom_hbond_distance_DH
_geom_hbond_distance_HA
_geom_hbond_distance_DA
_geom_hbond_angle_DHA
_geom_hbond_site_symmetry_A
O25 H25 O24 0.894(16) 1.762(16) 2.6547(11) 176.4(14) 2_557

loop_
_geom_torsion_atom_site_label_1
_geom_torsion_atom_site_label_2
_geom_torsion_atom_site_label_3
_geom_torsion_atom_site_label_4
_geom_torsion
C5 C1 C2 C3 -32.88(10)
C12 C1 C2 C3 -154.02(9)
C1 C2 C3 C23 153.00(8)
C1 C2 C3 C4 31.07(10)
C1 C2 C3 C17 -89.5(3)
C1 C2 C3 C17' -93.1(4)
C23 C3 C4 C5 -136.09(9)
C17 C3 C4 C5 104.5(3)
C17' C3 C4 C5 102.6(4)
C2 C3 C4 C5 -17.17(10)
C23 C3 C4 C6 41.89(14)
C17 C3 C4 C6 -77.5(3)
C17' C3 C4 C6 -79.5(4)
C2 C3 C4 C6 160.82(10)
C6 C4 C5 C9 -7.26(15)
C3 C4 C5 C9 170.95(9)
C6 C4 C5 C1 178.04(9)
C3 C4 C5 C1 -3.74(11)
C12 C1 C5 C4 149.87(9)
C2 C1 C5 C4 23.29(11)
C12 C1 C5 C9 -24.58(14)
C2 C1 C5 C9 -151.16(10)
C5 C4 C6 C7 1.51(14)
C3 C4 C6 C7 -176.28(9)
C4 C6 C7 O26 -178.58(9)
C4 C6 C7 C8 3.80(15)
O26 C7 C8 C9 178.57(9)
C6 C7 C8 C9 -3.60(16)
C7 C8 C9 C5 -1.96(15)
C7 C8 C9 C10 167.36(9)
C4 C5 C9 C8 7.36(15)
C1 C5 C9 C8 -178.71(9)
C4 C5 C9 C10 -162.43(9)
C1 C5 C9 C10 11.50(15)
C8 C9 C10 C13 40.20(14)
C5 C9 C10 C13 -150.63(10)
C8 C9 C10 C11 168.46(9)
C5 C9 C10 C11 -22.36(13)
C9 C10 C11 C16 -78.51(11)
C13 C10 C11 C16 52.05(11)
C9 C10 C11 C12 47.70(12)
C13 C10 C11 C12 178.26(8)
C5 C1 C12 C11 48.25(12)
C2 C1 C12 C11 164.44(9)
C16 C11 C12 C1 63.55(12)
C10 C11 C12 C1 -62.30(12)
C9 C10 C13 C14 75.20(12)
C11 C10 C13 C14 -53.96(12)
C10 C13 C14 C15 56.60(12)
C13 C14 C15 C16 -56.85(13)
C14 C15 C16 C11 56.44(13)
C12 C11 C16 C15 -179.90(9)
C10 C11 C16 C15 -54.17(12)
C23 C3 C17 C22 -117.2(5)
C4 C3 C17 C22 7.8(5)
C2 C3 C17 C22 122.3(5)
C23 C3 C17 C18 59.7(4)
C4 C3 C17 C18 -175.4(4)
C2 C3 C17 C18 -60.9(5)
C22 C17 C18 C19 -0.4(2)
C3 C17 C18 C19 -177.5(5)
C17 C18 C19 C20 -0.3(2)
C18 C19 C20 C21 0.7(5)
C19 C20 C21 C22 -0.6(6)
C18 C17 C22 C21 0.6(4)
C3 C17 C22 C21 177.3(5)
C20 C21 C22 C17 -0.1(6)
C23 C3 C17' C18' 71.2(7)
C4 C3 C17' C18' -161.9(6)
C2 C3 C17' C18' -46.8(8)
C23 C3 C17' C22' -107.7(6)
C4 C3 C17' C22' 19.2(8)
C2 C3 C17' C22' 134.3(6)
C22' C17' C18' C19' 0.2(3)
C3 C17' C18' C19' -178.6(8)
C17' C18' C19' C20' -0.3(3)
C18' C19' C20' C21' 1.1(6)
C19' C20' C21' C22' -1.9(7)
C18' C17' C22' C21' -1.0(6)
C3 C17' C22' C21' 177.9(8)
C20' C21' C22' C17' 1.9(7)
C4 C3 C23 O24 129.50(10)
C17 C3 C23 O24 -107.2(2)
C17' C3 C23 O24 -102.4(4)
C2 C3 C23 O24 15.54(14)
C4 C3 C23 O25 -54.38(12)
C17 C3 C23 O25 68.9(2)
C17' C3 C23 O25 73.7(4)
C2 C3 C23 O25 -168.34(9)
C6 C7 O26 C27 2.74(14)
C8 C7 O26 C27 -179.49(9)
